data_7217840
loop_
_publ_author_name
'Bessette, Andr\'e'
'Cibian, Mihaela'
'B\'elanger, Francis'
'D\'esilets, Denis'
'Hanan, Garry S.'

_publ_section_title
;
 Introducing asymmetry in tetradentate azadipyrromethene chromophores: a
 systematic study of the impact on electronic and photophysical
 properties.
;
_journal_issue 40
_journal_name_full 'Physical chemistry chemical physics : PCCP'
_journal_page_first 22207
_journal_page_last 22221
_journal_paper_doi 10.1039/c4cp02629b
_journal_volume 16
_journal_year 2014
_chemical_compound_source 'Synthesized by the authors. See text'
_chemical_formula_moiety 'C30 H21 N5'
_chemical_formula_sum 'C30 H21 N5'
_chemical_formula_weight 451.52
_chemical_name_systematic
;
 ?
;
_space_group_crystal_system monoclinic
_space_group_IT_number 4
_space_group_name_Hall 'P 2yb'
_space_group_name_H-M_alt 'P 1 21 1'
_symmetry_space_group_name_Hall 'P 2yb'
_symmetry_space_group_name_H-M 'P 1 21 1'
_atom_sites_solution_hydrogens geom
_atom_sites_solution_primary direct
_atom_sites_solution_secondary difmap
_audit_creation_method SHELXL-2013
_cell_angle_alpha 90
_cell_angle_beta 91.632(2)
_cell_angle_gamma 90
_cell_formula_units_Z 2
_cell_length_a 5.6755(2)
_cell_length_b 11.9628(4)
_cell_length_c 16.5633(6)
_cell_measurement_reflns_used 9994
_cell_measurement_temperature 150
_cell_measurement_theta_max 69.17
_cell_measurement_theta_min 2.67
_cell_volume 1124.11(7)
_computing_cell_refinement 'SAINT V7.68A(Bruker AXS, 2009)'
_computing_data_collection 'APEX2  (Bruker AXS, 2009)'
_computing_data_reduction 'SAINT V7.68A(Bruker AXS, 2009)'
_computing_molecular_graphics 'XP  (Bruker AXS, 1998)'
_computing_publication_material 'UdMX (Maris, 2004)'
_computing_structure_refinement 'SHELXL (Sheldrick, 2008)'
_computing_structure_solution 'SHELXS (Sheldrick, 2008)'
_diffrn_ambient_temperature 150
_diffrn_detector_area_resol_mean 8.3
_diffrn_measured_fraction_theta_full 0.997
_diffrn_measured_fraction_theta_max 0.992
_diffrn_measurement_device_type 'Bruker Microstar'
_diffrn_measurement_method \w
_diffrn_radiation_type CuK\a
_diffrn_radiation_wavelength 1.54178
_diffrn_reflns_av_R_equivalents 0.044
_diffrn_reflns_av_unetI/netI 0.0306
_diffrn_reflns_Laue_measured_fraction_full 0.997
_diffrn_reflns_Laue_measured_fraction_max 0.992
_diffrn_reflns_limit_h_max 5
_diffrn_reflns_limit_h_min -6
_diffrn_reflns_limit_k_max 14
_diffrn_reflns_limit_k_min -14
_diffrn_reflns_limit_l_max 20
_diffrn_reflns_limit_l_min -20
_diffrn_reflns_number 22472
_diffrn_reflns_point_group_measured_fraction_full 0.992
_diffrn_reflns_point_group_measured_fraction_max 0.986
_diffrn_reflns_theta_full 67.679
_diffrn_reflns_theta_max 69.578
_diffrn_reflns_theta_min 2.669
_diffrn_source 'Rotating Anode'
_exptl_absorpt_coefficient_mu 0.636
_exptl_absorpt_correction_T_max 0.7532
_exptl_absorpt_correction_T_min 0.5760
_exptl_absorpt_correction_type multi-scan
_exptl_absorpt_process_details 'Sadabs (Sheldrick, 2008)'
_exptl_crystal_colour violet
_exptl_crystal_density_diffrn 1.334
_exptl_crystal_description plate
_exptl_crystal_F_000 472
_exptl_crystal_size_max 0.26
_exptl_crystal_size_mid 0.10
_exptl_crystal_size_min 0.08
_refine_diff_density_max 1.400
_refine_diff_density_min -0.653
_refine_diff_density_rms 0.119
_refine_ls_abs_structure_details
;
 Flack x determined using 1814 quotients [(I+)-(I-)]/[(I+)+(I-)]
 (Parsons and Flack (2004), Acta Cryst. A60, s61).
;
_refine_ls_abs_structure_Flack 0.41(13)
_refine_ls_extinction_method none
_refine_ls_goodness_of_fit_ref 1.034
_refine_ls_hydrogen_treatment constr
_refine_ls_matrix_type full
_refine_ls_number_parameters 141
_refine_ls_number_reflns 4153
_refine_ls_number_restraints 1
_refine_ls_restrained_S_all 1.034
_refine_ls_R_factor_all 0.1853
_refine_ls_R_factor_gt 0.1790
_refine_ls_shift/su_max 0.000
_refine_ls_shift/su_mean 0.000
_refine_ls_structure_factor_coef Fsqd
_refine_ls_weighting_details 'w=1/[\s^2^(Fo^2^)+(0.0000P)^2^+7.5000P] where P=(Fo^2^+2Fc^2^)/3'
_refine_ls_weighting_scheme calc
_refine_ls_wR_factor_gt 0.3067
_refine_ls_wR_factor_ref 0.3091
_reflns_Friedel_coverage 0.890
_reflns_Friedel_fraction_full 0.987
_reflns_Friedel_fraction_max 0.978
_reflns_number_gt 3966
_reflns_number_total 4153
_reflns_threshold_expression 'I > 2\s(I)'
_cod_data_source_file c4cp02629b2.cif
_cod_data_source_block MHAL77
_cod_depositor_comments 'Adding full bibliography for 7217839--7217842.cif.'
_cod_original_sg_symbol_H-M P21
_cod_database_code 7217840
_shelx_space_group_comment
;
The symmetry employed for this shelxl refinement is uniquely defined
by the following loop, which should always be used as a source of
symmetry information in preference to the above space-group names.
They are only intended as comments.
;
_shelx_estimated_absorpt_t_min 0.852
_shelx_estimated_absorpt_t_max 0.951
_shelxl_version_number 2013-4

loop_
_space_group_symop_operation_xyz
'x, y, z'
'-x, y+1/2, -z'

loop_
_atom_site_label
_atom_site_type_symbol
_atom_site_fract_x
_atom_site_fract_y
_atom_site_fract_z
_atom_site_U_iso_or_equiv
_atom_site_adp_type
_atom_site_occupancy
_atom_site_site_symmetry_order
_atom_site_calc_flag
_atom_site_refinement_flags_posn
_atom_site_refinement_flags_adp
N1 N 0.5864(17) 0.5026(9) 0.8197(6) 0.054(3) Uiso 1 1 d . .
H1 H 0.6929 0.5556 0.8256 0.065 Uiso 1 1 calc R U
N3 N 0.9387(17) 0.5904(8) 0.7477(6) 0.052(2) Uiso 1 1 d . .
N2 N 0.7429(16) 0.4260(9) 0.7040(6) 0.055(2) Uiso 1 1 d . .
C18 C 1.2324(19) 0.5899(9) 0.6585(6) 0.040(2) Uiso 1 1 d . .
H18 H 1.3724 0.6145 0.6339 0.048 Uiso 1 1 calc R U
C20 C 1.1311(18) 0.4236(10) 0.5681(6) 0.042(2) Uiso 1 1 d . .
C3 C 0.2705(18) 0.3947(8) 0.8421(6) 0.038(2) Uiso 1 1 d . .
H3 H 0.1322 0.3670 0.8661 0.046 Uiso 1 1 calc R U
C4 C 0.395(2) 0.4866(10) 0.8678(7) 0.044(2) Uiso 1 1 d . .
C19 C 1.1255(19) 0.6393(9) 0.7254(6) 0.041(2) Uiso 1 1 d . .
C17 C 1.0964(18) 0.4991(9) 0.6350(6) 0.038(2) Uiso 1 1 d . .
C2 C 0.3789(19) 0.3470(9) 0.7742(6) 0.040(2) Uiso 1 1 d . .
C1 C 0.5824(19) 0.4233(10) 0.7622(7) 0.048(3) Uiso 1 1 d . .
C23 C 1.198(2) 0.2731(11) 0.4415(7) 0.055(3) Uiso 1 1 d . .
H23 H 1.2176 0.2203 0.3993 0.066 Uiso 1 1 calc R U
C21 C 0.967(2) 0.3495(10) 0.5451(7) 0.053(3) Uiso 1 1 d . .
H21 H 0.8234 0.3471 0.5733 0.064 Uiso 1 1 calc R U
C22 C 0.996(3) 0.2776(13) 0.4830(9) 0.068(4) Uiso 1 1 d . .
H22 H 0.8705 0.2286 0.4680 0.082 Uiso 1 1 calc R U
C5 C 0.304(2) 0.2489(11) 0.7302(7) 0.055(3) Uiso 1 1 d . .
C26 C 1.210(2) 0.7407(10) 0.7695(7) 0.046(3) Uiso 1 1 d . .
C16 C 0.912(2) 0.4977(10) 0.6924(7) 0.048(3) Uiso 1 1 d . .
C25 C 1.343(2) 0.4241(13) 0.5245(8) 0.061(3) Uiso 1 1 d . .
H25 H 1.4624 0.4770 0.5378 0.073 Uiso 1 1 calc R U
C6 C 0.099(3) 0.2006(13) 0.7436(9) 0.072(4) Uiso 1 1 d . .
H6 H -0.0008 0.2273 0.7844 0.086 Uiso 1 1 calc R U
C24 C 1.377(3) 0.3484(13) 0.4627(9) 0.073(4) Uiso 1 1 d . .
H24 H 1.5207 0.3478 0.4350 0.087 Uiso 1 1 calc R U
N5 N 1.416(2) 0.7881(12) 0.7415(8) 0.084(4) Uiso 1 1 d . .
C29 C 1.401(3) 0.9261(17) 0.8419(11) 0.096(5) Uiso 1 1 d . .
H29 H 1.4657 0.9918 0.8660 0.116 Uiso 1 1 calc R U
C30 C 1.500(3) 0.8800(15) 0.7805(10) 0.089(5) Uiso 1 1 d . .
H30 H 1.6409 0.9128 0.7617 0.107 Uiso 1 1 calc R U
C7 C 0.031(3) 0.1036(15) 0.6928(10) 0.093(5) Uiso 1 1 d . .
H7 H -0.1177 0.0686 0.6975 0.112 Uiso 1 1 calc R U
C10 C 0.453(3) 0.2039(15) 0.6716(10) 0.085(5) Uiso 1 1 d . .
H10 H 0.5967 0.2409 0.6612 0.102 Uiso 1 1 calc R U
C11 C 0.3597(19) 0.5613(9) 0.9353(7) 0.042(2) Uiso 1 1 d . .
C14 C 0.294(2) 0.6993(11) 1.0647(8) 0.057(3) Uiso 1 1 d . .
H14 H 0.2765 0.7431 1.1120 0.068 Uiso 1 1 calc R U
C15 C 0.492(3) 0.7123(13) 1.0173(9) 0.068(4) Uiso 1 1 d . .
H15 H 0.6021 0.7701 1.0294 0.082 Uiso 1 1 calc R U
C12 C 0.161(2) 0.5549(12) 0.9776(8) 0.065(4) Uiso 1 1 d . .
H12 H 0.0418 0.5024 0.9630 0.078 Uiso 1 1 calc R U
C13 C 0.133(3) 0.6259(14) 1.0430(9) 0.073(4) Uiso 1 1 d . .
H13 H -0.0075 0.6212 1.0728 0.087 Uiso 1 1 calc R U
N4 N 0.527(2) 0.6412(11) 0.9529(7) 0.074(3) Uiso 1 1 d . .
C28 C 1.208(3) 0.8800(15) 0.8704(11) 0.092(5) Uiso 1 1 d . .
H28 H 1.1442 0.9095 0.9184 0.110 Uiso 1 1 calc R U
C27 C 1.088(3) 0.7846(12) 0.8306(8) 0.065(3) Uiso 1 1 d . .
H27 H 0.9395 0.7568 0.8464 0.077 Uiso 1 1 calc R U
C9 C 0.398(3) 0.1114(14) 0.6301(10) 0.085(4) Uiso 1 1 d . .
H9 H 0.5074 0.0789 0.5948 0.102 Uiso 1 1 calc R U
C8 C 0.190(2) 0.0664(12) 0.6391(8) 0.065(3) Uiso 1 1 d . .
H8 H 0.1483 0.0040 0.6063 0.078 Uiso 1 1 calc R U

loop_
_atom_type_symbol
_atom_type_description
_atom_type_scat_dispersion_real
_atom_type_scat_dispersion_imag
_atom_type_scat_source
C C 0.0181 0.0091 'International Tables Vol C Tables 4.2.6.8 and 6.1.1.4'
H H 0.0000 0.0000 'International Tables Vol C Tables 4.2.6.8 and 6.1.1.4'
N N 0.0311 0.0180 'International Tables Vol C Tables 4.2.6.8 and 6.1.1.4'

loop_
_geom_angle_atom_site_label_1
_geom_angle_atom_site_label_2
_geom_angle_atom_site_label_3
_geom_angle
_geom_angle_publ_flag
C1 N1 C4 108.3(10) y
C1 N1 H1 125.9 ?
C4 N1 H1 125.9 ?
C19 N3 C16 103.9(9) y
C16 N2 C1 129.6(10) y
C17 C18 C19 107.6(9) y
C17 C18 H18 126.2 ?
C19 C18 H18 126.2 ?
C21 C20 C25 116.8(11) y
C21 C20 C17 121.6(10) y
C25 C20 C17 121.6(11) y
C4 C3 C2 109.8(9) y
C4 C3 H3 125.1 ?
C2 C3 H3 125.1 ?
C3 C4 N1 109.8(10) y
C3 C4 C11 131.0(10) y
N1 C4 C11 119.2(10) y
N3 C19 C18 114.6(10) y
N3 C19 C26 119.3(10) y
C18 C19 C26 126.1(10) y
C18 C17 C16 103.6(9) y
C18 C17 C20 128.2(10) y
C16 C17 C20 128.2(10) y
C3 C2 C5 127.0(10) y
C3 C2 C1 102.4(9) y
C5 C2 C1 130.6(10) y
N1 C1 N2 119.5(11) y
N1 C1 C2 109.6(10) y
N2 C1 C2 130.8(10) y
C22 C23 C24 117.8(14) y
C22 C23 H23 121.1 ?
C24 C23 H23 121.1 ?
C20 C21 C22 122.6(13) y
C20 C21 H21 118.7 ?
C22 C21 H21 118.7 ?
C23 C22 C21 122.3(14) y
C23 C22 H22 118.8 ?
C21 C22 H22 118.8 ?
C6 C5 C10 119.6(14) y
C6 C5 C2 121.3(13) y
C10 C5 C2 119.1(13) y
C27 C26 N5 123.1(12) y
C27 C26 C19 121.4(11) y
N5 C26 C19 115.4(11) y
N2 C16 C17 131.2(11) y
N2 C16 N3 118.3(10) y
C17 C16 N3 110.4(10) y
C24 C25 C20 120.8(14) y
C24 C25 H25 119.6 ?
C20 C25 H25 119.6 ?
C5 C6 C7 117.6(15) y
C5 C6 H6 121.2 ?
C7 C6 H6 121.2 ?
C25 C24 C23 119.6(14) y
C25 C24 H24 120.2 ?
C23 C24 H24 120.2 ?
C30 N5 C26 117.4(14) y
C30 C29 C28 119(2) y
C30 C29 H29 120.6 ?
C28 C29 H29 120.6 ?
C29 C30 N5 124.2(18) y
C29 C30 H30 117.9 ?
N5 C30 H30 117.9 ?
C8 C7 C6 117.6(16) y
C8 C7 H7 121.2 ?
C6 C7 H7 121.2 ?
C9 C10 C5 122.4(17) y
C9 C10 H10 118.8 ?
C5 C10 H10 118.8 ?
C12 C11 N4 121.0(12) y
C12 C11 C4 120.1(11) y
N4 C11 C4 118.9(10) y
C13 C14 C15 119.1(14) y
C13 C14 H14 120.4 ?
C15 C14 H14 120.4 ?
N4 C15 C14 120.1(14) y
N4 C15 H15 119.9 ?
C14 C15 H15 119.9 ?
C11 C12 C13 119.2(14) y
C11 C12 H12 120.4 ?
C13 C12 H12 120.4 ?
C14 C13 C12 121.8(15) y
C14 C13 H13 119.1 ?
C12 C13 H13 119.1 ?
C11 N4 C15 118.4(12) y
C29 C28 C27 122.5(17) y
C29 C28 H28 118.7 ?
C27 C28 H28 118.7 ?
C26 C27 C28 113.4(14) y
C26 C27 H27 123.3 ?
C28 C27 H27 123.3 ?
C8 C9 C10 118.7(17) y
C8 C9 H9 120.6 ?
C10 C9 H9 120.6 ?
C9 C8 C7 123.8(16) y
C9 C8 H8 118.1 ?
C7 C8 H8 118.1 ?

loop_
_geom_bond_atom_site_label_1
_geom_bond_atom_site_label_2
_geom_bond_distance
_geom_bond_publ_flag
N1 C1 1.344(15) y
N1 C4 1.380(15) y
N1 H1 0.8800 ?
N3 C19 1.275(14) y
N3 C16 1.444(15) y
N2 C16 1.307(14) y
N2 C1 1.346(14) y
C18 C17 1.381(15) y
C18 C19 1.409(14) y
C18 H18 0.9500 ?
C20 C21 1.336(16) y
C20 C25 1.419(16) y
C20 C17 1.447(14) y
C3 C4 1.367(15) y
C3 C2 1.417(14) y
C3 H3 0.9500 ?
C4 C11 1.449(15) y
C19 C26 1.488(15) y
C17 C16 1.432(15) y
C2 C5 1.440(17) y
C2 C1 1.489(15) y
C23 C22 1.355(18) y
C23 C24 1.393(19) y
C23 H23 0.9500 ?
C21 C22 1.355(18) y
C21 H21 0.9500 ?
C22 H22 0.9500 ?
C5 C6 1.323(19) y
C5 C10 1.41(2) y
C26 C27 1.347(17) y
C26 N5 1.391(17) y
C25 C24 1.38(2) y
C25 H25 0.9500 ?
C6 C7 1.48(2) y
C6 H6 0.9500 ?
C24 H24 0.9500 ?
N5 C30 1.36(2) y
C29 C30 1.30(2) y
C29 C28 1.33(2) y
C29 H29 0.9500 ?
C30 H30 0.9500 ?
C7 C8 1.36(2) y
C7 H7 0.9500 ?
C10 C9 1.33(2) y
C10 H10 0.9500 ?
C11 C12 1.347(17) y
C11 N4 1.374(16) y
C14 C13 1.311(19) y
C14 C15 1.396(18) y
C14 H14 0.9500 ?
C15 N4 1.384(18) y
C15 H15 0.9500 ?
C12 C13 1.39(2) y
C12 H12 0.9500 ?
C13 H13 0.9500 ?
C28 C27 1.47(2) y
C28 H28 0.9500 ?
C27 H27 0.9500 ?
C9 C8 1.31(2) y
C9 H9 0.9500 ?
C8 H8 0.9500 ?
